data_2300099
loop_
_publ_author_name
'M.C. Pujol'
'X. Mateos'
'R. Sol\'e'
'J. Massons'
'Jna. Gavald\`a'
'X. Solans'
'F. Diaz'
'M. Aguil\'o'

_publ_section_title
;
 Structure, crystal growth and physical anisotropy of KYb(WO~4~)~2~, a
 new laser matrix
;
_journal_issue 1
_journal_name_full 'Journal of Applied Crystallography'
_journal_page_first 108
_journal_page_last 112
_journal_paper_doi 10.1107/S0021889801019914
_journal_volume 35
_journal_year 2002
_chemical_formula_moiety 'Yb K O8 W2'
_chemical_formula_sum 'K O8 W2 Yb'
_chemical_formula_weight 707.84
_chemical_name_systematic
;
 Ytterbium potassium wolframate
;
_space_group_IT_number 15
_symmetry_cell_setting monoclinic
_symmetry_space_group_name_Hall '-C 2yc'
_symmetry_space_group_name_H-M 'C 1 2/c 1'
_atom_sites_solution_hydrogens geom
_atom_sites_solution_primary direct
_atom_sites_solution_secondary difmap
_audit_creation_method SHELXL-97
_cell_angle_alpha 90.00
_cell_angle_beta 130.70(2)
_cell_angle_gamma 90.00
_cell_formula_units_Z 4
_cell_length_a 10.590(4)
_cell_length_b 10.290(6)
_cell_length_c 7.478(2)
_cell_measurement_reflns_used 25
_cell_measurement_temperature 293(2)
_cell_measurement_theta_max 21
_cell_measurement_theta_min 12
_cell_volume 617.8(5)
_computing_structure_refinement 'SHELXL-97 (Sheldrick, 1997)'
_computing_structure_solution 'SHELXS-97 (Sheldrick, 1997)'
_diffrn_ambient_temperature 293(2)
_diffrn_measured_fraction_theta_full .499
_diffrn_measured_fraction_theta_max .499
_diffrn_radiation_monochromator graphite
_diffrn_radiation_source 'fine-focus sealed tube'
_diffrn_radiation_type MoK\a
_diffrn_radiation_wavelength .71069
_diffrn_reflns_av_R_equivalents .0457
_diffrn_reflns_av_sigmaI/netI .0608
_diffrn_reflns_limit_h_max 11
_diffrn_reflns_limit_h_min -14
_diffrn_reflns_limit_k_max 14
_diffrn_reflns_limit_k_min 0
_diffrn_reflns_limit_l_max 10
_diffrn_reflns_limit_l_min 0
_diffrn_reflns_number 1875
_diffrn_reflns_theta_full 30.07
_diffrn_reflns_theta_max 30.07
_diffrn_reflns_theta_min 3.22
_exptl_absorpt_coefficient_mu 52.840
_exptl_absorpt_correction_T_max .63
_exptl_absorpt_correction_T_min .47
_exptl_absorpt_correction_type 'phi scan'
_exptl_crystal_density_diffrn 7.610
_exptl_crystal_density_method 'not measured'
_exptl_crystal_F_000 1204
_exptl_crystal_size_max .2
_exptl_crystal_size_mid .1
_exptl_crystal_size_min .1
_refine_diff_density_max .465
_refine_diff_density_min -.143
_refine_ls_extinction_method none
_refine_ls_goodness_of_fit_ref 1.004
_refine_ls_hydrogen_treatment mixed
_refine_ls_matrix_type full
_refine_ls_number_parameters 56
_refine_ls_number_reflns 909
_refine_ls_number_restraints 0
_refine_ls_restrained_S_all 1.004
_refine_ls_R_factor_all .0464
_refine_ls_R_factor_gt .0445
_refine_ls_shift/su_max .007
_refine_ls_shift/su_mean .001
_refine_ls_structure_factor_coef Fsqd
_refine_ls_weighting_details 'w=1/[\s^2^(Fo^2^)+(0.1000P)^2^+0.0000P] where P=(Fo^2^+2Fc^2^)/3'
_refine_ls_weighting_scheme calc
_refine_ls_wR_factor_gt .1106
_refine_ls_wR_factor_ref .1129
_reflns_number_gt 837
_reflns_number_total 976
_reflns_threshold_expression >2sigma(I)
_cod_data_source_file pd0023.cif
_cod_data_source_block magec40a
_cod_depositor_comments
;
The following automatic conversions were performed:

'_refine_ls_weighting_scheme' value 'calc
w=1/[\s^2^(Fo^2^)+(0.1000P)^2^+0.0000P] where P=(Fo^2^+2Fc^2^)/3' was
changed to 'calc'. New tag '_refine_ls_weighting_details' was
created. The value of the new tag was set to
'w=1/[\s^2^(Fo^2^)+(0.1000P)^2^+0.0000P] where P=(Fo^2^+2Fc^2^)/3'.

Automatic conversion script
Id: cif_fix_values 3143 2015-03-26 13:38:13Z robertas 
;
_cod_original_sg_symbol_H-M C2/c
_cod_original_formula_sum 'Yb K O8 W2'
_cod_database_code 2300099

loop_
_symmetry_equiv_pos_as_xyz
'x, y, z'
'x, -y, z+1/2'
'x+1/2, y+1/2, z'
'x+1/2, -y+1/2, z+1/2'
'-x, -y, -z'
'-x, y, -z-1/2'
'-x+1/2, -y+1/2, -z'
'-x+1/2, y+1/2, -z-1/2'

loop_
_atom_site_label
_atom_site_fract_x
_atom_site_fract_y
_atom_site_fract_z
_atom_site_U_iso_or_equiv
_atom_site_adp_type
_atom_site_calc_flag
_atom_site_refinement_flags
_atom_site_occupancy
_atom_site_disorder_assembly
_atom_site_disorder_group
_atom_site_type_symbol
Yb .0000 .72860(6) .2500 .0060(2) Uani d S 1 . . Yb
W .19722(5) -.00004(3) .73560(6) .0045(2) Uani d . 1 . . W
K .5000 .2049(4) .7500 .0145(6) Uani d S 1 . . K
O1 .3736(8) -.0860(8) .8115(11) .0110(13) Uani d . 1 . . O
O2 .0241(8) -.1103(7) .4636(11) .0067(11) Uani d . 1 . . O
O3 .2783(7) .1584(6) .8732(10) .0050(11) Uani d . 1 . . O
O4 .1907(8) -.0784(7) .9378(11) .0091(12) Uani d . 1 . . O

loop_
_atom_site_aniso_label
_atom_site_aniso_U_11
_atom_site_aniso_U_22
_atom_site_aniso_U_33
_atom_site_aniso_U_12
_atom_site_aniso_U_13
_atom_site_aniso_U_23
Yb .0055(3) .0057(3) .0044(3) .000 .0022(2) .000
W .0037(3) .0047(3) .0029(3) -.00003(9) .0012(2) -.00014(9)
K .0138(14) .0138(15) .0150(14) .000 .0090(13) .000
O1 .010(3) .012(4) .008(3) -.002(2) .004(3) .000(2)
O2 .005(3) .007(3) .004(3) -.002(2) .001(2) -.003(2)
O3 .005(3) .003(3) .003(3) .000(2) .001(2) .0008(19)
O4 .007(3) .011(3) .008(3) -.001(2) .005(2) .000(2)

loop_
_atom_type_symbol
_atom_type_description
_atom_type_scat_dispersion_real
_atom_type_scat_dispersion_imag
_atom_type_scat_source
K K .2009 .2494 'International Tables Vol C Tables 4.2.6.8 and 6.1.1.4'
Yb Yb -.3850 5.5486 'International Tables Vol C Tables 4.2.6.8 and 6.1.1.4'
W W -.8490 6.8722 'International Tables Vol C Tables 4.2.6.8 and 6.1.1.4'
O O .0106 .0060 'International Tables Vol C Tables 4.2.6.8 and 6.1.1.4'

loop_
_geom_angle_atom_site_label_1
_geom_angle_atom_site_label_2
_geom_angle_atom_site_label_3
_geom_angle_site_symmetry_1
_geom_angle_site_symmetry_3
_geom_angle
O2 Yb O2 1_565 6_566 82.1(4)
O2 Yb O1 1_565 4_454 98.5(3)
O2 Yb O1 6_566 4_454 147.8(2)
O2 Yb O1 1_565 7_556 147.8(2)
O2 Yb O1 6_566 7_556 98.5(3)
O1 Yb O1 4_454 7_556 97.5(4)
O2 Yb O3 1_565 3_454 131.7(2)
O2 Yb O3 6_566 3_454 78.8(2)
O1 Yb O3 4_454 3_454 77.1(2)
O1 Yb O3 7_556 3_454 79.1(2)
O2 Yb O3 1_565 8_557 78.8(2)
O2 Yb O3 6_566 8_557 131.7(2)
O1 Yb O3 4_454 8_557 79.1(2)
O1 Yb O3 7_556 8_557 77.1(2)
O3 Yb O3 3_454 8_557 143.6(3)
O2 Yb O3 1_565 2_564 81.0(2)
O2 Yb O3 6_566 2_564 60.6(2)
O1 Yb O3 4_454 2_564 151.6(2)
O1 Yb O3 7_556 2_564 71.7(2)
O3 Yb O3 3_454 2_564 124.3(2)
O3 Yb O3 8_557 2_564 72.9(2)
O2 Yb O3 1_565 5_566 60.6(2)
O2 Yb O3 6_566 5_566 81.0(2)
O1 Yb O3 4_454 5_566 71.7(2)
O1 Yb O3 7_556 5_566 151.6(2)
O3 Yb O3 3_454 5_566 72.9(2)
O3 Yb O3 8_557 5_566 124.3(2)
O3 Yb O3 2_564 5_566 129.2(3)
O2 Yb W 1_565 2_564 68.58(18)
O2 Yb W 6_566 2_564 34.12(16)
O1 Yb W 4_454 2_564 167.08(18)
O1 Yb W 7_556 2_564 93.90(19)
O3 Yb W 3_454 2_564 111.15(16)
O3 Yb W 8_557 2_564 97.69(16)
O3 Yb W 2_564 2_564 30.37(13)
O3 Yb W 5_566 2_564 100.59(14)
O2 Yb W 1_565 5_566 34.12(16)
O2 Yb W 6_566 5_566 68.58(18)
O1 Yb W 4_454 5_566 93.90(19)
O1 Yb W 7_556 5_566 167.08(18)
O3 Yb W 3_454 5_566 97.69(16)
O3 Yb W 8_557 5_566 111.15(16)
O3 Yb W 2_564 5_566 100.59(14)
O3 Yb W 5_566 5_566 30.37(13)
W Yb W 2_564 5_566 75.44(4)
O2 Yb K 1_565 3_454 134.30(19)
O2 Yb K 6_566 3_454 53.10(18)
O1 Yb K 4_454 3_454 123.66(18)
O1 Yb K 7_556 3_454 50.21(18)
O3 Yb K 3_454 3_454 54.85(15)
O3 Yb K 8_557 3_454 122.35(15)
O3 Yb K 2_564 3_454 70.09(12)
O3 Yb K 5_566 3_454 113.35(12)
W Yb K 2_564 3_454 68.66(6)
W Yb K 5_566 3_454 117.82(5)
O2 Yb K 1_565 3_455 53.10(19)
O2 Yb K 6_566 3_455 134.30(19)
O1 Yb K 4_454 3_455 50.21(18)
O1 Yb K 7_556 3_455 123.66(18)
O3 Yb K 3_454 3_455 122.35(15)
O3 Yb K 8_557 3_455 54.85(15)
O3 Yb K 2_564 3_455 113.35(12)
O3 Yb K 5_566 3_455 70.09(12)
W Yb K 2_564 3_455 117.82(5)
W Yb K 5_566 3_455 68.66(5)
K Yb K 3_454 3_455 172.54(12)
O4 W O1 . . 96.8(3)
O4 W O3 . . 101.2(3)
O1 W O3 . . 104.7(3)
O4 W O2 . . 95.2(3)
O1 W O2 . . 96.8(3)
O3 W O2 . . 151.0(3)
O4 W O2 . 5_556 101.9(3)
O1 W O2 . 5_556 159.8(3)
O3 W O2 . 5_556 79.3(3)
O2 W O2 . 5_556 74.0(3)
O4 W O4 . 2_554 172.3(2)
O1 W O4 . 2_554 81.3(3)
O3 W O4 . 2_554 86.5(3)
O2 W O4 . 2_554 77.6(3)
O2 W O4 5_556 2_554 79.1(2)
O4 W Yb . 5_566 88.9(2)
O1 W Yb . 5_566 153.6(2)
O3 W Yb . 5_566 48.97(19)
O2 W Yb . 5_566 108.4(2)
O2 W Yb 5_556 5_566 35.77(17)
O4 W Yb 2_554 5_566 96.06(18)
O4 W K . 5_657 48.0(2)
O1 W K . 5_657 50.7(2)
O3 W K . 5_657 98.90(19)
O2 W K . 5_657 109.8(2)
O2 W K 5_556 5_657 149.26(17)
O4 W K 2_554 5_657 131.58(16)
Yb W K 5_566 5_657 123.57(4)
O4 W K . 3_445 42.5(2)
O1 W K . 3_445 94.4(2)
O3 W K . 3_445 141.40(18)
O2 W K . 3_445 53.3(2)
O2 W K 5_556 3_445 94.20(19)
O4 W K 2_554 3_445 130.01(18)
Yb W K 5_566 3_445 106.85(5)
K W K 5_657 3_445 67.93(4)
O4 W K . . 137.9(2)
O1 W K . . 64.9(2)
O3 W K . . 53.44(19)
O2 W K . . 123.27(19)
O2 W K 5_556 . 104.55(19)
O4 W K 2_554 . 47.86(17)
Yb W K 5_566 . 93.75(6)
K W K 5_657 . 98.38(7)
K W K 3_445 . 159.19(8)
O4 W K . 7_556 144.9(2)
O1 W K . 7_556 117.9(2)
O3 W K . 7_556 67.51(19)
O2 W K . 7_556 85.4(2)
O2 W K 5_556 7_556 44.57(18)
O4 W K 2_554 7_556 38.45(17)
Yb W K 5_566 7_556 58.15(4)
K W K 5_657 7_556 160.96(6)
K W K 3_445 7_556 131.02(5)
K W K . 7_556 62.98(3)
O4 K O4 3 8_557 69.0(3)
O4 K O4 3 2_554 152.1(2)
O4 K O4 8_557 2_554 83.1(2)
O4 K O4 3 5_657 83.1(2)
O4 K O4 8_557 5_657 152.1(2)
O4 K O4 2_554 5_657 124.8(3)
O4 K O1 3 2_554 125.1(2)
O4 K O1 8_557 2_554 97.1(2)
O4 K O1 2_554 2_554 55.52(19)
O4 K O1 5_657 2_554 100.0(2)
O4 K O1 3 5_657 97.1(2)
O4 K O1 8_557 5_657 125.1(2)
O4 K O1 2_554 5_657 100.0(2)
O4 K O1 5_657 5_657 55.52(19)
O1 K O1 2_554 5_657 129.8(3)
O4 K O2 3 8_557 59.3(2)
O4 K O2 8_557 8_557 57.70(19)
O4 K O2 2_554 8_557 106.92(18)
O4 K O2 5_657 8_557 107.25(18)
O1 K O2 2_554 8_557 152.77(19)
O1 K O2 5_657 8_557 69.5(2)
O4 K O2 3 3 57.70(19)
O4 K O2 8_557 3 59.3(2)
O4 K O2 2_554 3 107.25(18)
O4 K O2 5_657 3 106.92(18)
O1 K O2 2_554 3 69.5(2)
O1 K O2 5_657 3 152.77(19)
O2 K O2 8_557 3 101.2(3)
O4 K O3 3 6_657 80.00(19)
O4 K O3 8_557 6_657 115.54(19)
O4 K O3 2_554 6_657 112.57(19)
O4 K O3 5_657 6_657 58.10(17)
O1 K O3 2_554 6_657 58.05(17)
O1 K O3 5_657 6_657 113.37(19)
O2 K O3 8_557 6_657 138.8(2)
O2 K O3 3 6_657 56.35(17)
O4 K O3 3 . 115.54(19)
O4 K O3 8_557 . 80.00(19)
O4 K O3 2_554 . 58.10(17)
O4 K O3 5_657 . 112.57(19)
O1 K O3 2_554 . 113.37(19)
O1 K O3 5_657 . 58.05(17)
O2 K O3 8_557 . 56.35(17)
O2 K O3 3 . 138.8(2)
O3 K O3 6_657 . 162.0(3)
O4 K O1 3 . 150.91(17)
O4 K O1 8_557 . 124.36(19)
O4 K O1 2_554 . 50.36(19)
O4 K O1 5_657 . 80.2(2)
O1 K O1 2_554 . 81.36(15)
O1 K O1 5_657 . 53.8(2)
O2 K O1 8_557 . 103.62(17)
O2 K O1 3 . 150.69(18)
O3 K O1 6_657 . 110.2(2)
O3 K O1 . . 51.80(18)
O4 K O1 3 6_657 124.36(19)
O4 K O1 8_557 6_657 150.91(17)
O4 K O1 2_554 6_657 80.2(2)
O4 K O1 5_657 6_657 50.36(19)
O1 K O1 2_554 6_657 53.8(2)
O1 K O1 5_657 6_657 81.36(15)
O2 K O1 8_557 6_657 150.69(18)
O2 K O1 3 6_657 103.62(17)
O3 K O1 6_657 6_657 51.80(18)
O3 K O1 . 6_657 110.2(2)
O1 K O1 . 6_657 58.4(2)
W O1 Yb . 7_556 154.5(4)
W O1 K . 5_657 100.6(3)
Yb O1 K 7_556 5_657 93.4(3)
W O1 K . . 86.8(3)
Yb O1 K 7_556 . 102.0(2)
K O1 K 5_657 . 126.2(2)
W O2 W . 5_556 106.0(3)
W O2 Yb . 1_545 140.3(3)
W O2 Yb 5_556 1_545 110.1(3)
W O2 K . 3_445 94.7(2)
W O2 K 5_556 3_445 105.8(2)
Yb O2 K 1_545 3_445 91.0(2)
W O3 Yb . 3_546 134.4(3)
W O3 Yb . 5_566 100.7(2)
Yb O3 Yb 3_546 5_566 107.1(2)
W O3 K . . 98.2(2)
Yb O3 K 3_546 . 87.10(19)
Yb O3 K 5_566 . 134.9(2)
W O4 W . 2 132.2(4)
W O4 K . 3_445 111.5(3)
W O4 K 2 3_445 109.2(2)
W O4 K . 5_657 104.4(3)
W O4 K 2 5_657 94.3(2)
K O4 K 3_445 5_657 96.9(2)

loop_
_geom_bond_atom_site_label_1
_geom_bond_atom_site_label_2
_geom_bond_site_symmetry_2
_geom_bond_distance
_geom_bond_publ_flag
Yb O2 1_565 2.198(7) ?
Yb O2 6_566 2.198(7) ?
Yb O1 4_454 2.226(7) ?
Yb O1 7_556 2.226(7) ?
Yb O3 3_454 2.312(6) ?
Yb O3 8_557 2.312(6) ?
Yb O3 2_564 2.711(6) ?
Yb O3 5_566 2.711(6) ?
Yb W 2_564 3.5311(15) ?
Yb W 5_566 3.5311(15) ?
Yb K 3_454 3.7469(10) ?
Yb K 3_455 3.7469(10) ?
W O4 . 1.755(6) ?
W O1 . 1.792(7) ?
W O3 . 1.817(6) ?
W O2 . 1.980(6) ?
W O2 5_556 2.109(6) ?
W O4 2_554 2.327(6) ?
W Yb 5_566 3.5311(15) ?
W K 5_657 3.666(3) ?
W K 3_445 3.726(4) ?
W K . 3.780(3) ?
W K 7_556 4.109(3) ?
K O4 3 2.706(8) ?
K O4 8_557 2.706(8) ?
K O4 2_554 2.811(7) ?
K O4 5_657 2.811(7) ?
K O1 2_554 2.884(7) ?
K O1 5_657 2.884(7) ?
K O2 8_557 2.997(7) ?
K O2 3 2.997(7) ?
K O3 6_657 3.068(6) ?
K O3 . 3.068(6) ?
K O1 . 3.430(8) ?
K O1 6_657 3.430(8) ?
O1 Yb 7_556 2.226(7) ?
O1 K 5_657 2.884(7) ?
O2 W 5_556 2.109(6) ?
O2 Yb 1_545 2.198(7) ?
O2 K 3_445 2.997(7) ?
O3 Yb 3_546 2.312(6) ?
O3 Yb 5_566 2.711(6) ?
O4 W 2 2.327(6) ?
O4 K 3_445 2.706(8) ?
O4 K 5_657 2.811(7) ?
